data_2008055
loop_
_publ_author_name
'Lin, Qi-Sheng'
'Cheng, Wen-Dan'
'Chen, Jiu-Tong'
'Huang, Jin-Shun '

_publ_section_title
;
Calcium pyroborate, Ca~2~B~2~O~5~
;
_journal_name_full 'Acta Crystallographica Section C'
_journal_page_first 04
_journal_page_last 06
_journal_volume 55
_journal_year 1999
_chemical_formula_moiety 'Ca2 B2 O5'
_chemical_formula_sum 'B2 Ca2 O5'
_chemical_formula_weight 181.78
_space_group_IT_number 14
_symmetry_cell_setting monoclinic
_symmetry_space_group_name_Hall '-P 2ybc'
_symmetry_space_group_name_H-M 'P 1 21/c 1'
_cell_angle_alpha 90.00(2)
_cell_angle_beta 93.11(2)
_cell_angle_gamma 90.00(3)
_cell_formula_units_Z 4
_cell_length_a 7.212(2)
_cell_length_b 5.1770(10)
_cell_length_c 11.498(3)
_cell_measurement_temperature 293
_cell_volume 428.6(4)
_exptl_crystal_density_diffrn 2.82
_refine_ls_R_factor_obs .0561
_refine_ls_wR_factor_obs .0710
_cod_depositor_comments
;
The following automatic conversions were performed:
'_symmetry_cell_setting' value 'Monoclinic' changed to 'monoclinic'
according to '/home/saulius/struct/CIF-dictionaries/cif_core.dic'
dictionary named 'cif_core.dic' version 2.4.1 from
2010-06-29.

'_geom_bond_publ_flag' value 'Yes' changed to 'yes' according
to '/home/saulius/struct/CIF-dictionaries/cif_core.dic' dictionary named
'cif_core.dic' version 2.4.1 from 2010-06-29 (19 times).

Automatic conversion script
Id: cif_fix_enum 1527 2010-12-29 10:47:43Z saulius 
;
_cod_original_sg_symbol_H-M 'P 21/c'
_cod_original_formula_sum 'Ca2 B2 O5'
_cod_database_code 2008055

loop_
_symmetry_equiv_pos_as_xyz
x,y,z
-x,1/2+y,1/2-z
-x,-y,-z
x,1/2-y,1/2+z

loop_
_atom_site_aniso_label
_atom_site_aniso_U_11
_atom_site_aniso_U_22
_atom_site_aniso_U_33
_atom_site_aniso_U_12
_atom_site_aniso_U_13
_atom_site_aniso_U_23
Ca1 .0062(3) .0045(3) .0068(3) -.0003(3) .0006(2) .0004(3)
Ca2 .0053(3) .0053(3) .0062(3) .0006(3) .0018(2) .0009(3)
O1 .0190(10) .0040(10) .0100(10) -.0070(10) .0090(10) -.0030(10)
O2 .0090(10) .0060(10) .0080(10) .0010(10) .0010(10) .0020(10)
O3 .0130(10) .0080(10) .0070(10) -.0040(10) .0030(10) .0010(10)
O4 .0100(10) .0050(10) .0140(10) .0020(10) .0050(10) -.0010(10)
O5 .0090(10) .0030(10) .0110(10) -.0010(10) .0020(10) .0000(10)
B1 .0060(10) .004(2) .007(2) .0010(10) .0020(10) -.0010(10)
B2 .009(2) .005(2) .0040(10) -.0020(10) .0000(10) .0000(10)

loop_
_atom_site_label
_atom_site_fract_x
_atom_site_fract_y
_atom_site_fract_z
_atom_site_U_iso_or_equiv
_atom_site_thermal_displace_type
_atom_site_occupancy
Ca1 0.87640(10) 0.1011(2) 0.16419(8) 0.00580(10) Uani 1.0000
Ca2 0.38190(10) 0.0643(2) 0.13299(7) 0.00550(10) Uani 1.0000
O1 0.7711(5) 0.0931(6) 0.5159(3) 0.0107(6) Uani 1.0000
O2 0.6437(5) -0.1785(6) 0.0708(3) 0.0077(6) Uani 1.0000
O3 0.5909(5) 0.4209(7) 0.1744(3) 0.0093(6) Uani 1.0000
O4 1.1077(5) -0.1926(7) 0.1418(3) 0.0096(6) Uani 1.0000
O5 0.8523(4) -0.1451(6) 0.3430(3) 0.0075(6) Uani 1.0000
B1 0.8449(6) 0.0760(10) 0.4044(4) 0.0055(8) Uani 1.0000
B2 0.6631(7) -0.0610(10) 0.5886(4) 0.0060(8) Uani 1.0000

loop_
_geom_bond_atom_site_label_1
_geom_bond_atom_site_label_2
_geom_bond_site_symmetry_1
_geom_bond_site_symmetry_2
_geom_bond_distance
_geom_bond_publ_flag
Ca1 O1 . 4_554 2.419(3) yes
Ca1 O2 . 1_555 2.423(3) yes
Ca1 O3 . 1_555 2.649(4) yes
Ca1 O4 . 1_555 2.282(4) yes
Ca1 O4 . 2_755 2.470(4) yes
Ca1 O5 . 1_555 2.434(3) yes
Ca1 O5 . 2_755 2.362(3) yes
Ca2 O2 . 1_555 2.409(4) yes
Ca2 O2 . 3_655 2.413(3) yes
Ca2 O3 . 1_555 2.415(4) yes
Ca2 O3 . 2_645 2.333(3) yes
Ca2 O4 . 1_455 2.390(4) yes
Ca2 O5 . 2_655 2.290(3) yes
B1 O1 . 1_555 1.416(6) yes
B1 O4 . 2_755 1.361(6) yes
B1 O5 . 1_555 1.349(6) yes
B2 O1 . 1_555 1.420(6) yes
B2 O2 . 4_545 1.368(6) yes
B2 O3 . 4_555 1.353(6) yes
